data_4331695
loop_
_publ_author_name
'Xiaojie Wang'
'Zhenbo Mo'
'Jie Xiao'
'Liang Deng'

_publ_section_title
;
 Monomeric Bis(anilido)iron(II) Complexes with N-Heterocyclic Carbene
 Ligation: Synthesis, Characterization, and Redox Reactivity toward Aryl
 Halides
;
_journal_name_full 'Inorganic Chemistry'
_journal_page_first 59
_journal_page_last 65
_journal_paper_doi 10.1021/ic301894e
_journal_volume 52
_journal_year 2013
_chemical_formula_sum 'C34 H48 Cl4 Fe N6'
_chemical_formula_weight 738.43
_chemical_name_systematic
; 
 ? 
;
_space_group_IT_number 2
_symmetry_cell_setting triclinic
_symmetry_space_group_name_Hall '-P 1'
_symmetry_space_group_name_H-M 'P -1'
_atom_sites_solution_hydrogens geom
_atom_sites_solution_primary direct
_atom_sites_solution_secondary difmap
_audit_creation_method SHELXL-97
_cell_angle_alpha 96.1940(10)
_cell_angle_beta 102.035(2)
_cell_angle_gamma 106.6720(10)
_cell_formula_units_Z 2
_cell_length_a 10.7209(9)
_cell_length_b 12.1844(10)
_cell_length_c 15.3546(13)
_cell_measurement_reflns_used 8488
_cell_measurement_temperature 133(2)
_cell_measurement_theta_max 31.05
_cell_measurement_theta_min 2.24
_cell_volume 1848.8(3)
_computing_cell_refinement 'Bruker SAINT'
_computing_data_collection 'Bruker APEX2'
_computing_data_reduction 'Bruker SAINT'
_computing_molecular_graphics 'Bruker SHELXTL'
_computing_publication_material 'Bruker SHELXTL'
_computing_structure_refinement 'SHELXL-97 (Sheldrick, 2008)'
_computing_structure_solution 'SHELXS-97 (Sheldrick, 2008)'
_diffrn_ambient_temperature 133(2)
_diffrn_measured_fraction_theta_full 0.994
_diffrn_measured_fraction_theta_max 0.994
_diffrn_measurement_device_type 'Bruker APEX-II CCD'
_diffrn_measurement_method '\f and \w scans'
_diffrn_radiation_monochromator graphite
_diffrn_radiation_source 'fine-focus sealed tube'
_diffrn_radiation_type MoK\a
_diffrn_radiation_wavelength 0.71073
_diffrn_reflns_av_R_equivalents 0.0248
_diffrn_reflns_av_sigmaI/netI 0.0399
_diffrn_reflns_limit_h_max 13
_diffrn_reflns_limit_h_min -13
_diffrn_reflns_limit_k_max 15
_diffrn_reflns_limit_k_min -15
_diffrn_reflns_limit_l_max 19
_diffrn_reflns_limit_l_min -12
_diffrn_reflns_number 14177
_diffrn_reflns_theta_full 27.00
_diffrn_reflns_theta_max 27.00
_diffrn_reflns_theta_min 1.77
_exptl_absorpt_coefficient_mu 0.729
_exptl_absorpt_correction_T_max 0.9241
_exptl_absorpt_correction_T_min 0.8109
_exptl_absorpt_correction_type multi-scan
_exptl_absorpt_process_details sadabs
_exptl_crystal_colour pale_yellow
_exptl_crystal_density_diffrn 1.326
_exptl_crystal_description prism
_exptl_crystal_F_000 776
_exptl_crystal_size_max 0.30
_exptl_crystal_size_mid 0.18
_exptl_crystal_size_min 0.11
_refine_diff_density_max 0.341
_refine_diff_density_min -0.434
_refine_diff_density_rms 0.060
_refine_ls_extinction_method none
_refine_ls_goodness_of_fit_ref 1.026
_refine_ls_hydrogen_treatment constr
_refine_ls_matrix_type full
_refine_ls_number_parameters 418
_refine_ls_number_reflns 8046
_refine_ls_number_restraints 0
_refine_ls_restrained_S_all 1.026
_refine_ls_R_factor_all 0.0381
_refine_ls_R_factor_gt 0.0312
_refine_ls_shift/su_max 0.008
_refine_ls_shift/su_mean 0.000
_refine_ls_structure_factor_coef Fsqd
_refine_ls_weighting_details 'calc w=1/[\s^2^(Fo^2^)+(0.0437P)^2^+0.6904P] where P=(Fo^2^+2Fc^2^)/3'
_refine_ls_weighting_scheme calc
_refine_ls_wR_factor_gt 0.0837
_refine_ls_wR_factor_ref 0.0887
_reflns_number_gt 6956
_reflns_number_total 8046
_reflns_threshold_expression >2sigma(I)
_cod_data_source_file ic301894e_si_002_4.cif
_cod_data_source_block 4
_cod_database_code 4331695

loop_
_symmetry_equiv_pos_as_xyz
'x, y, z'
'-x, -y, -z'

loop_
_atom_site_label
_atom_site_type_symbol
_atom_site_fract_x
_atom_site_fract_y
_atom_site_fract_z
_atom_site_U_iso_or_equiv
_atom_site_adp_type
_atom_site_occupancy
_atom_site_symmetry_multiplicity
_atom_site_calc_flag
_atom_site_refinement_flags
Fe1 Fe -0.07392(2) 0.227445(18) 0.247751(15) 0.01509(7) Uani 1 1 d .
Cl1 Cl -0.21958(7) 0.55628(5) 0.16069(4) 0.04740(16) Uani 1 1 d .
Cl2 Cl -0.31978(4) 0.09097(4) 0.07907(3) 0.02957(11) Uani 1 1 d .
Cl3 Cl -0.29780(4) 0.22636(3) 0.35807(3) 0.02603(10) Uani 1 1 d .
Cl4 Cl -0.23905(5) -0.18891(4) 0.24455(3) 0.02970(11) Uani 1 1 d .
N1 N -0.16924(15) 0.33028(12) 0.18916(10) 0.0231(3) Uani 1 1 d .
H1 H -0.1450 0.3987 0.2243 0.028 Uiso 1 1 calc R
N2 N -0.15411(13) 0.07324(12) 0.28232(10) 0.0198(3) Uani 1 1 d .
H2 H -0.1032 0.0287 0.2780 0.024 Uiso 1 1 calc R
N3 N 0.10453(13) 0.34843(11) 0.45075(9) 0.0170(3) Uani 1 1 d .
N4 N 0.18059(13) 0.44454(11) 0.35345(9) 0.0175(3) Uani 1 1 d .
N5 N 0.17373(13) 0.15159(11) 0.21281(9) 0.0169(3) Uani 1 1 d .
N6 N 0.08209(13) 0.20297(11) 0.09263(9) 0.0169(3) Uani 1 1 d .
C1 C 0.07869(15) 0.35093(13) 0.36029(11) 0.0165(3) Uani 1 1 d .
C2 C 0.06654(15) 0.18568(13) 0.17647(10) 0.0156(3) Uani 1 1 d .
C3 C 0.21994(16) 0.43809(14) 0.49934(11) 0.0195(3) Uani 1 1 d .
C4 C 0.26813(16) 0.49892(14) 0.43789(11) 0.0201(3) Uani 1 1 d .
C5 C 0.2745(2) 0.46274(17) 0.59990(12) 0.0302(4) Uani 1 1 d .
H5A H 0.3657 0.5186 0.6158 0.045 Uiso 1 1 calc R
H5B H 0.2771 0.3902 0.6212 0.045 Uiso 1 1 calc R
H5C H 0.2165 0.4956 0.6286 0.045 Uiso 1 1 calc R
C6 C 0.38901(19) 0.60451(16) 0.45543(13) 0.0304(4) Uani 1 1 d .
H6A H 0.4304 0.6269 0.5207 0.046 Uiso 1 1 calc R
H6B H 0.3620 0.6686 0.4329 0.046 Uiso 1 1 calc R
H6C H 0.4540 0.5873 0.4243 0.046 Uiso 1 1 calc R
C7 C 0.01759(17) 0.25707(14) 0.48785(11) 0.0218(3) Uani 1 1 d .
H7 H -0.0616 0.2121 0.4367 0.026 Uiso 1 1 calc R
C8 C -0.0376(2) 0.30886(18) 0.56041(13) 0.0328(4) Uani 1 1 d .
H8A H 0.0325 0.3369 0.6173 0.049 Uiso 1 1 calc R
H8B H -0.1149 0.2490 0.5694 0.049 Uiso 1 1 calc R
H8C H -0.0660 0.3739 0.5411 0.049 Uiso 1 1 calc R
C9 C 0.0873(2) 0.17079(16) 0.52005(13) 0.0295(4) Uani 1 1 d .
H9A H 0.1104 0.1324 0.4691 0.044 Uiso 1 1 calc R
H9B H 0.0269 0.1122 0.5443 0.044 Uiso 1 1 calc R
H9C H 0.1696 0.2122 0.5675 0.044 Uiso 1 1 calc R
C10 C 0.19148(17) 0.47765(14) 0.26458(11) 0.0212(3) Uani 1 1 d .
H10 H 0.1145 0.4194 0.2183 0.025 Uiso 1 1 calc R
C11 C 0.1738(2) 0.59641(16) 0.25682(13) 0.0319(4) Uani 1 1 d .
H11A H 0.0873 0.5965 0.2682 0.048 Uiso 1 1 calc R
H11B H 0.1760 0.6122 0.1958 0.048 Uiso 1 1 calc R
H11C H 0.2469 0.6568 0.3014 0.048 Uiso 1 1 calc R
C12 C 0.31935(19) 0.46777(16) 0.24029(13) 0.0298(4) Uani 1 1 d .
H12A H 0.3980 0.5262 0.2821 0.045 Uiso 1 1 calc R
H12B H 0.3168 0.4810 0.1782 0.045 Uiso 1 1 calc R
H12C H 0.3253 0.3898 0.2450 0.045 Uiso 1 1 calc R
C13 C 0.25524(16) 0.14841(14) 0.15290(11) 0.0201(3) Uani 1 1 d .
C14 C 0.19748(16) 0.18152(14) 0.07733(11) 0.0207(3) Uani 1 1 d .
C15 C 0.38103(18) 0.11472(18) 0.16974(13) 0.0307(4) Uani 1 1 d .
H15A H 0.4061 0.1018 0.1126 0.046 Uiso 1 1 calc R
H15B H 0.3652 0.0430 0.1951 0.046 Uiso 1 1 calc R
H15C H 0.4540 0.1773 0.2125 0.046 Uiso 1 1 calc R
C16 C 0.2430(2) 0.19080(19) -0.00786(13) 0.0348(4) Uani 1 1 d .
H16A H 0.3390 0.1991 0.0047 0.052 Uiso 1 1 calc R
H16B H 0.2282 0.2590 -0.0312 0.052 Uiso 1 1 calc R
H16C H 0.1918 0.1204 -0.0530 0.052 Uiso 1 1 calc R
C17 C 0.19405(16) 0.12275(14) 0.30466(11) 0.0192(3) Uani 1 1 d .
H17 H 0.1193 0.1366 0.3291 0.023 Uiso 1 1 calc R
C18 C 0.32406(17) 0.20470(15) 0.36842(12) 0.0238(3) Uani 1 1 d .
H18A H 0.4007 0.1984 0.3452 0.036 Uiso 1 1 calc R
H18B H 0.3332 0.1835 0.4287 0.036 Uiso 1 1 calc R
H18C H 0.3220 0.2849 0.3724 0.036 Uiso 1 1 calc R
C19 C 0.17919(18) -0.00583(15) 0.30332(12) 0.0263(4) Uani 1 1 d .
H19A H 0.0929 -0.0537 0.2623 0.039 Uiso 1 1 calc R
H19B H 0.1823 -0.0230 0.3645 0.039 Uiso 1 1 calc R
H19C H 0.2528 -0.0234 0.2823 0.039 Uiso 1 1 calc R
C20 C -0.01728(16) 0.23751(14) 0.02889(11) 0.0202(3) Uani 1 1 d .
H20 H -0.0941 0.2328 0.0572 0.024 Uiso 1 1 calc R
C21 C 0.0351(2) 0.36323(16) 0.01578(13) 0.0316(4) Uani 1 1 d .
H21A H 0.0621 0.4154 0.0744 0.047 Uiso 1 1 calc R
H21B H -0.0360 0.3820 -0.0252 0.047 Uiso 1 1 calc R
H21C H 0.1128 0.3731 -0.0103 0.047 Uiso 1 1 calc R
C22 C -0.0750(2) 0.15295(17) -0.06073(13) 0.0338(4) Uani 1 1 d .
H22A H -0.0083 0.1653 -0.0968 0.051 Uiso 1 1 calc R
H22B H -0.1564 0.1662 -0.0939 0.051 Uiso 1 1 calc R
H22C H -0.0974 0.0729 -0.0493 0.051 Uiso 1 1 calc R
C23 C -0.25985(16) 0.32600(15) 0.11167(12) 0.0224(3) Uani 1 1 d .
C24 C -0.29023(19) 0.42499(17) 0.08401(13) 0.0285(4) Uani 1 1 d .
C25 C -0.37180(19) 0.4231(2) 0.00070(15) 0.0357(5) Uani 1 1 d .
H25 H -0.3864 0.4928 -0.0143 0.043 Uiso 1 1 calc R
C26 C -0.43206(19) 0.3196(2) -0.06074(15) 0.0396(5) Uani 1 1 d .
H26 H -0.4849 0.3182 -0.1191 0.048 Uiso 1 1 calc R
C27 C -0.41389(17) 0.21805(19) -0.03558(14) 0.0335(4) Uani 1 1 d .
H27 H -0.4571 0.1459 -0.0761 0.040 Uiso 1 1 calc R
C28 C -0.33310(16) 0.22182(16) 0.04822(12) 0.0245(4) Uani 1 1 d .
C29 C -0.26296(15) 0.01771(13) 0.31024(10) 0.0167(3) Uani 1 1 d .
C30 C -0.33819(16) 0.07598(14) 0.35238(12) 0.0201(3) Uani 1 1 d .
C31 C -0.44410(18) 0.02033(17) 0.38658(14) 0.0304(4) Uani 1 1 d .
H31 H -0.4880 0.0647 0.4162 0.037 Uiso 1 1 calc R
C32 C -0.4865(2) -0.09966(18) 0.37785(16) 0.0389(5) Uani 1 1 d .
H32 H -0.5586 -0.1382 0.4019 0.047 Uiso 1 1 calc R
C33 C -0.42213(19) -0.16274(16) 0.33347(15) 0.0330(4) Uani 1 1 d .
H33 H -0.4514 -0.2453 0.3254 0.040 Uiso 1 1 calc R
C34 C -0.31544(17) -0.10520(14) 0.30102(11) 0.0219(3) Uani 1 1 d .

loop_
_atom_site_aniso_label
_atom_site_aniso_U_11
_atom_site_aniso_U_22
_atom_site_aniso_U_33
_atom_site_aniso_U_23
_atom_site_aniso_U_13
_atom_site_aniso_U_12
Fe1 0.01561(11) 0.01376(11) 0.01557(12) 0.00312(8) 0.00414(8) 0.00383(8)
Cl1 0.0975(5) 0.0337(3) 0.0319(3) 0.0131(2) 0.0267(3) 0.0427(3)
Cl2 0.0236(2) 0.0243(2) 0.0361(2) 0.00553(18) 0.00219(18) 0.00423(16)
Cl3 0.02154(19) 0.01823(19) 0.0390(2) 0.00342(17) 0.00851(17) 0.00730(15)
Cl4 0.0470(3) 0.0174(2) 0.0257(2) 0.00157(16) 0.01247(19) 0.01019(18)
N1 0.0307(7) 0.0202(7) 0.0205(7) 0.0032(6) 0.0056(6) 0.0121(6)
N2 0.0187(6) 0.0174(7) 0.0253(7) 0.0051(6) 0.0082(6) 0.0065(5)
N3 0.0197(6) 0.0163(6) 0.0146(6) 0.0021(5) 0.0053(5) 0.0047(5)
N4 0.0216(6) 0.0154(6) 0.0139(6) 0.0012(5) 0.0055(5) 0.0034(5)
N5 0.0160(6) 0.0192(6) 0.0146(6) 0.0008(5) 0.0037(5) 0.0050(5)
N6 0.0189(6) 0.0161(6) 0.0157(6) 0.0018(5) 0.0059(5) 0.0049(5)
C1 0.0194(7) 0.0144(7) 0.0167(7) 0.0021(6) 0.0064(6) 0.0060(6)
C2 0.0162(7) 0.0124(7) 0.0153(7) 0.0002(6) 0.0027(6) 0.0018(5)
C3 0.0205(7) 0.0192(8) 0.0168(8) -0.0003(6) 0.0030(6) 0.0059(6)
C4 0.0219(7) 0.0175(8) 0.0173(8) -0.0019(6) 0.0033(6) 0.0036(6)
C5 0.0358(10) 0.0305(10) 0.0168(8) 0.0011(7) 0.0001(7) 0.0047(8)
C6 0.0310(9) 0.0235(9) 0.0261(9) -0.0012(7) 0.0053(8) -0.0038(7)
C7 0.0227(8) 0.0234(8) 0.0195(8) 0.0070(7) 0.0092(6) 0.0038(7)
C8 0.0344(10) 0.0406(11) 0.0272(10) 0.0056(8) 0.0179(8) 0.0107(8)
C9 0.0392(10) 0.0261(9) 0.0260(9) 0.0111(7) 0.0121(8) 0.0097(8)
C10 0.0281(8) 0.0174(8) 0.0144(8) 0.0021(6) 0.0071(6) 0.0008(6)
C11 0.0476(11) 0.0232(9) 0.0256(9) 0.0072(7) 0.0113(8) 0.0097(8)
C12 0.0356(10) 0.0270(9) 0.0260(9) 0.0032(7) 0.0160(8) 0.0033(8)
C13 0.0181(7) 0.0215(8) 0.0206(8) 0.0004(6) 0.0076(6) 0.0056(6)
C14 0.0230(8) 0.0206(8) 0.0202(8) 0.0029(6) 0.0102(6) 0.0065(6)
C15 0.0230(8) 0.0456(11) 0.0284(10) 0.0044(8) 0.0101(7) 0.0168(8)
C16 0.0430(11) 0.0484(12) 0.0268(10) 0.0138(9) 0.0220(9) 0.0238(10)
C17 0.0185(7) 0.0233(8) 0.0156(8) 0.0027(6) 0.0038(6) 0.0070(6)
C18 0.0217(8) 0.0270(9) 0.0204(8) -0.0004(7) 0.0011(6) 0.0088(7)
C19 0.0295(9) 0.0242(9) 0.0241(9) 0.0051(7) 0.0049(7) 0.0076(7)
C20 0.0242(8) 0.0206(8) 0.0159(8) 0.0039(6) 0.0036(6) 0.0082(6)
C21 0.0469(11) 0.0222(9) 0.0241(9) 0.0074(7) 0.0049(8) 0.0103(8)
C22 0.0395(10) 0.0309(10) 0.0227(9) -0.0052(8) -0.0025(8) 0.0097(8)
C23 0.0227(8) 0.0298(9) 0.0237(8) 0.0109(7) 0.0130(7) 0.0149(7)
C24 0.0360(10) 0.0335(10) 0.0288(9) 0.0130(8) 0.0177(8) 0.0208(8)
C25 0.0301(9) 0.0511(12) 0.0430(12) 0.0306(10) 0.0178(9) 0.0249(9)
C26 0.0205(9) 0.0594(14) 0.0388(12) 0.0273(11) 0.0030(8) 0.0091(9)
C27 0.0179(8) 0.0434(11) 0.0334(10) 0.0112(9) 0.0023(7) 0.0021(8)
C28 0.0172(7) 0.0294(9) 0.0296(9) 0.0104(7) 0.0072(7) 0.0086(7)
C29 0.0158(7) 0.0171(7) 0.0145(7) 0.0035(6) 0.0004(6) 0.0032(6)
C30 0.0177(7) 0.0180(8) 0.0245(8) 0.0063(6) 0.0036(6) 0.0058(6)
C31 0.0262(9) 0.0331(10) 0.0415(11) 0.0158(8) 0.0176(8) 0.0142(8)
C32 0.0302(10) 0.0350(11) 0.0612(14) 0.0255(10) 0.0258(10) 0.0090(8)
C33 0.0313(9) 0.0205(9) 0.0458(12) 0.0134(8) 0.0116(9) 0.0019(7)
C34 0.0249(8) 0.0176(8) 0.0216(8) 0.0044(6) 0.0036(7) 0.0054(6)

loop_
_atom_type_symbol
_atom_type_description
_atom_type_scat_dispersion_real
_atom_type_scat_dispersion_imag
_atom_type_scat_source
C C 0.0033 0.0016 'International Tables Vol C Tables 4.2.6.8 and 6.1.1.4'
H H 0.0000 0.0000 'International Tables Vol C Tables 4.2.6.8 and 6.1.1.4'
N N 0.0061 0.0033 'International Tables Vol C Tables 4.2.6.8 and 6.1.1.4'
Cl Cl 0.1484 0.1585 'International Tables Vol C Tables 4.2.6.8 and 6.1.1.4'
Fe Fe 0.3463 0.8444 'International Tables Vol C Tables 4.2.6.8 and 6.1.1.4'

loop_
_geom_angle_atom_site_label_1
_geom_angle_atom_site_label_2
_geom_angle_atom_site_label_3
_geom_angle
N1 Fe1 N2 128.36(6)
N1 Fe1 C2 113.44(6)
N2 Fe1 C2 100.41(5)
N1 Fe1 C1 101.87(6)
N2 Fe1 C1 112.39(6)
C2 Fe1 C1 96.05(6)
C23 N1 Fe1 139.03(12)
C23 N1 H1 110.5
Fe1 N1 H1 110.5
C29 N2 Fe1 138.78(11)
C29 N2 H2 110.6
Fe1 N2 H2 110.6
C1 N3 C3 111.82(13)
C1 N3 C7 121.40(13)
C3 N3 C7 126.77(13)
C1 N4 C4 111.63(13)
C1 N4 C10 121.34(13)
C4 N4 C10 127.02(13)
C2 N5 C13 111.64(13)
C2 N5 C17 121.27(12)
C13 N5 C17 127.09(13)
C2 N6 C14 111.62(13)
C2 N6 C20 121.25(13)
C14 N6 C20 127.12(13)
N3 C1 N4 103.69(13)
N3 C1 Fe1 129.83(11)
N4 C1 Fe1 126.19(11)
N6 C2 N5 103.85(12)
N6 C2 Fe1 129.42(11)
N5 C2 Fe1 126.07(11)
C4 C3 N3 106.42(14)
C4 C3 C5 127.82(15)
N3 C3 C5 125.73(15)
C3 C4 N4 106.44(14)
C3 C4 C6 127.66(16)
N4 C4 C6 125.89(15)
C3 C5 H5A 109.5
C3 C5 H5B 109.5
H5A C5 H5B 109.5
C3 C5 H5C 109.5
H5A C5 H5C 109.5
H5B C5 H5C 109.5
C4 C6 H6A 109.5
C4 C6 H6B 109.5
H6A C6 H6B 109.5
C4 C6 H6C 109.5
H6A C6 H6C 109.5
H6B C6 H6C 109.5
N3 C7 C9 111.98(13)
N3 C7 C8 111.96(14)
C9 C7 C8 112.51(15)
N3 C7 H7 106.6
C9 C7 H7 106.6
C8 C7 H7 106.6
C7 C8 H8A 109.5
C7 C8 H8B 109.5
H8A C8 H8B 109.5
C7 C8 H8C 109.5
H8A C8 H8C 109.5
H8B C8 H8C 109.5
C7 C9 H9A 109.5
C7 C9 H9B 109.5
H9A C9 H9B 109.5
C7 C9 H9C 109.5
H9A C9 H9C 109.5
H9B C9 H9C 109.5
N4 C10 C11 112.50(13)
N4 C10 C12 112.43(14)
C11 C10 C12 112.42(14)
N4 C10 H10 106.3
C11 C10 H10 106.3
C12 C10 H10 106.3
C10 C11 H11A 109.5
C10 C11 H11B 109.5
H11A C11 H11B 109.5
C10 C11 H11C 109.5
H11A C11 H11C 109.5
H11B C11 H11C 109.5
C10 C12 H12A 109.5
C10 C12 H12B 109.5
H12A C12 H12B 109.5
C10 C12 H12C 109.5
H12A C12 H12C 109.5
H12B C12 H12C 109.5
C14 C13 N5 106.23(14)
C14 C13 C15 127.33(15)
N5 C13 C15 126.44(15)
C13 C14 N6 106.65(14)
C13 C14 C16 127.97(15)
N6 C14 C16 125.36(15)
C13 C15 H15A 109.5
C13 C15 H15B 109.5
H15A C15 H15B 109.5
C13 C15 H15C 109.5
H15A C15 H15C 109.5
H15B C15 H15C 109.5
C14 C16 H16A 109.5
C14 C16 H16B 109.5
H16A C16 H16B 109.5
C14 C16 H16C 109.5
H16A C16 H16C 109.5
H16B C16 H16C 109.5
N5 C17 C18 111.99(13)
N5 C17 C19 112.26(13)
C18 C17 C19 113.54(14)
N5 C17 H17 106.1
C18 C17 H17 106.1
C19 C17 H17 106.1
C17 C18 H18A 109.5
C17 C18 H18B 109.5
H18A C18 H18B 109.5
C17 C18 H18C 109.5
H18A C18 H18C 109.5
H18B C18 H18C 109.5
C17 C19 H19A 109.5
C17 C19 H19B 109.5
H19A C19 H19B 109.5
C17 C19 H19C 109.5
H19A C19 H19C 109.5
H19B C19 H19C 109.5
N6 C20 C22 112.35(14)
N6 C20 C21 113.15(14)
C22 C20 C21 112.08(15)
N6 C20 H20 106.2
C22 C20 H20 106.2
C21 C20 H20 106.2
C20 C21 H21A 109.5
C20 C21 H21B 109.5
H21A C21 H21B 109.5
C20 C21 H21C 109.5
H21A C21 H21C 109.5
H21B C21 H21C 109.5
C20 C22 H22A 109.5
C20 C22 H22B 109.5
H22A C22 H22B 109.5
C20 C22 H22C 109.5
H22A C22 H22C 109.5
H22B C22 H22C 109.5
N1 C23 C28 123.47(15)
N1 C23 C24 123.94(17)
C28 C23 C24 112.58(16)
C25 C24 C23 124.04(19)
C25 C24 Cl1 118.66(15)
C23 C24 Cl1 117.29(14)
C24 C25 C26 120.03(18)
C24 C25 H25 120.0
C26 C25 H25 120.0
C25 C26 C27 118.84(18)
C25 C26 H26 120.6
C27 C26 H26 120.6
C28 C27 C26 120.1(2)
C28 C27 H27 120.0
C26 C27 H27 120.0
C27 C28 C23 124.04(17)
C27 C28 Cl2 118.45(15)
C23 C28 Cl2 117.51(13)
N2 C29 C34 124.06(15)
N2 C29 C30 123.65(14)
C34 C29 C30 112.28(14)
C31 C30 C29 123.97(15)
C31 C30 Cl3 117.98(13)
C29 C30 Cl3 118.03(12)
C30 C31 C32 120.28(17)
C30 C31 H31 119.9
C32 C31 H31 119.9
C31 C32 C33 118.93(17)
C31 C32 H32 120.5
C33 C32 H32 120.5
C34 C33 C32 119.75(17)
C34 C33 H33 120.1
C32 C33 H33 120.1
C33 C34 C29 124.64(16)
C33 C34 Cl4 117.90(14)
C29 C34 Cl4 117.46(12)

loop_
_geom_bond_atom_site_label_1
_geom_bond_atom_site_label_2
_geom_bond_distance
Fe1 N1 2.0045(14)
Fe1 N2 2.0074(13)
Fe1 C2 2.1751(15)
Fe1 C1 2.1850(16)
Cl1 C24 1.745(2)
Cl2 C28 1.7471(18)
Cl3 C30 1.7455(16)
Cl4 C34 1.7458(17)
N1 C23 1.356(2)
N1 H1 0.8800
N2 C29 1.350(2)
N2 H2 0.8800
N3 C1 1.364(2)
N3 C3 1.394(2)
N3 C7 1.482(2)
N4 C1 1.365(2)
N4 C4 1.397(2)
N4 C10 1.482(2)
N5 C2 1.3642(19)
N5 C13 1.3993(19)
N5 C17 1.477(2)
N6 C2 1.363(2)
N6 C14 1.396(2)
N6 C20 1.477(2)
C3 C4 1.357(2)
C3 C5 1.496(2)
C4 C6 1.493(2)
C5 H5A 0.9800
C5 H5B 0.9800
C5 H5C 0.9800
C6 H6A 0.9800
C6 H6B 0.9800
C6 H6C 0.9800
C7 C9 1.522(2)
C7 C8 1.526(2)
C7 H7 1.0000
C8 H8A 0.9800
C8 H8B 0.9800
C8 H8C 0.9800
C9 H9A 0.9800
C9 H9B 0.9800
C9 H9C 0.9800
C10 C11 1.526(2)
C10 C12 1.527(2)
C10 H10 1.0000
C11 H11A 0.9800
C11 H11B 0.9800
C11 H11C 0.9800
C12 H12A 0.9800
C12 H12B 0.9800
C12 H12C 0.9800
C13 C14 1.356(2)
C13 C15 1.500(2)
C14 C16 1.493(2)
C15 H15A 0.9800
C15 H15B 0.9800
C15 H15C 0.9800
C16 H16A 0.9800
C16 H16B 0.9800
C16 H16C 0.9800
C17 C18 1.523(2)
C17 C19 1.526(2)
C17 H17 1.0000
C18 H18A 0.9800
C18 H18B 0.9800
C18 H18C 0.9800
C19 H19A 0.9800
C19 H19B 0.9800
C19 H19C 0.9800
C20 C22 1.520(2)
C20 C21 1.524(2)
C20 H20 1.0000
C21 H21A 0.9800
C21 H21B 0.9800
C21 H21C 0.9800
C22 H22A 0.9800
C22 H22B 0.9800
C22 H22C 0.9800
C23 C28 1.421(3)
C23 C24 1.421(2)
C24 C25 1.385(3)
C25 C26 1.385(3)
C25 H25 0.9500
C26 C27 1.389(3)
C26 H26 0.9500
C27 C28 1.381(3)
C27 H27 0.9500
C29 C34 1.420(2)
C29 C30 1.421(2)
C30 C31 1.382(2)
C31 C32 1.383(3)
C31 H31 0.9500
C32 C33 1.385(3)
C32 H32 0.9500
C33 C34 1.379(2)
C33 H33 0.9500
